data_7051111
loop_
_publ_author_name
'Diskin-Posner, Yael'
'Goldberg, I.'

_journal_name_full 'New Journal of Chemistry'
_journal_paper_doi 10.1039/b100580b
_journal_year 2001
_chemical_formula_sum 'C64 H49 N4 Na O9 Zn'
_chemical_formula_weight 1106.43
_space_group_IT_number 14
_symmetry_cell_setting monoclinic
_symmetry_space_group_name_Hall '-P 2yn'
_symmetry_space_group_name_H-M 'P 1 21/n 1'
_cell_angle_alpha 90.00
_cell_angle_beta 93.858(2)
_cell_angle_gamma 90.00
_cell_formula_units_Z 8
_cell_length_a 10.8640(7)
_cell_length_b 21.5620(11)
_cell_length_c 45.165(3)
_cell_measurement_temperature 110(2)
_cell_volume 10555.9(10)
_diffrn_ambient_temperature 110(2)
_exptl_crystal_density_diffrn 1.392
_cod_original_sg_symbol_H-M 'P 21/n'
_cod_database_code 7051111

loop_
_symmetry_equiv_pos_as_xyz
'x, y, z'
'-x+1/2, y+1/2, -z+1/2'
'-x, -y, -z'
'x-1/2, -y-1/2, z-1/2'

loop_
_atom_site_label
_atom_site_type_symbol
_atom_site_fract_x
_atom_site_fract_y
_atom_site_fract_z
_atom_site_U_iso_or_equiv
_atom_site_adp_type
_atom_site_occupancy
_atom_site_symmetry_multiplicity
_atom_site_calc_flag
_atom_site_refinement_flags
_atom_site_disorder_assembly
_atom_site_disorder_group
N1 N 0.1812(3) 0.28052(13) 0.83983(8) 0.0476(11) Uani 1 1 d . . .
N2 N 0.0751(3) 0.30000(14) 0.89611(7) 0.0431(11) Uani 1 1 d . . .
N3 N -0.0101(3) 0.17306(14) 0.89543(7) 0.0460(11) Uani 1 1 d . . .
N4 N 0.1128(3) 0.15190(14) 0.84074(8) 0.0448(11) Uani 1 1 d . . .
C5 C 0.1717(4) 0.15094(17) 0.81569(9) 0.0409(14) Uani 1 1 d . . .
C6 C 0.2197(4) 0.20258(18) 0.80184(9) 0.0384(13) Uani 1 1 d . . .
C7 C 0.2205(4) 0.26361(18) 0.81269(10) 0.0490(15) Uani 1 1 d . . .
C8 C 0.2720(4) 0.31538(18) 0.79926(10) 0.0632(15) Uani 1 1 d . . .
H8 H 0.3063 0.3158 0.7809 0.076 Uiso 1 1 calc R . .
C9 C 0.2632(4) 0.3639(2) 0.81735(11) 0.0626(17) Uani 1 1 d . . .
H9 H 0.2890 0.4042 0.8139 0.075 Uiso 1 1 calc R . .
C10 C 0.2067(4) 0.34215(17) 0.84301(10) 0.0516(14) Uani 1 1 d . . .
C11 C 0.1898(4) 0.37707(16) 0.86865(10) 0.0406(14) Uani 1 1 d . . .
C12 C 0.1311(4) 0.35650(17) 0.89336(10) 0.0448(15) Uani 1 1 d . . .
C13 C 0.1229(4) 0.38976(18) 0.92064(10) 0.0480(15) Uani 1 1 d . . .
H13 H 0.1554 0.4289 0.9249 0.058 Uiso 1 1 calc R . .
C14 C 0.0608(4) 0.35501(17) 0.93890(9) 0.0428(14) Uani 1 1 d . . .
H14 H 0.0423 0.3653 0.9581 0.051 Uiso 1 1 calc R . .
C15 C 0.0276(4) 0.29821(19) 0.92328(10) 0.0452(14) Uani 1 1 d . . .
C16 C -0.0384(4) 0.24823(18) 0.93512(9) 0.0410(13) Uani 1 1 d . . .
C17 C -0.0564(4) 0.19112(17) 0.92113(10) 0.0508(15) Uani 1 1 d . . .
C18 C -0.1266(4) 0.14097(18) 0.93234(10) 0.0551(16) Uani 1 1 d . . .
H18 H -0.1714 0.1422 0.9492 0.066 Uiso 1 1 calc R . .
C19 C -0.1162(4) 0.09208(19) 0.91432(10) 0.0477(15) Uani 1 1 d . . .
H19 H -0.1519 0.0532 0.9164 0.057 Uiso 1 1 calc R . .
C20 C -0.0397(4) 0.11107(16) 0.89124(9) 0.0401(14) Uani 1 1 d . . .
C21 C -0.0029(4) 0.07302(18) 0.86837(10) 0.0424(14) Uani 1 1 d . . .
C22 C 0.0722(4) 0.09243(17) 0.84555(10) 0.0414(14) Uani 1 1 d . . .
C23 C 0.1083(4) 0.05336(18) 0.82168(9) 0.0442(14) Uani 1 1 d . . .
H23 H 0.0920 0.0112 0.8193 0.053 Uiso 1 1 calc R . .
C24 C 0.1705(4) 0.08991(18) 0.80342(10) 0.0449(14) Uani 1 1 d . . .
H24 H 0.2058 0.0776 0.7862 0.054 Uiso 1 1 calc R . .
C25 C 0.2819(4) 0.19313(19) 0.77293(9) 0.0419(14) Uani 1 1 d . . .
C26 C 0.2200(4) 0.20715(19) 0.74592(10) 0.0518(15) Uani 1 1 d . . .
H26 H 0.1391 0.2214 0.7454 0.062 Uiso 1 1 calc R . .
C27 C 0.2780(4) 0.20009(19) 0.71930(10) 0.0519(15) Uani 1 1 d . . .
H27 H 0.2351 0.2092 0.7013 0.062 Uiso 1 1 calc R . .
C28 C 0.3958(4) 0.18021(18) 0.71966(9) 0.0420(14) Uani 1 1 d . . .
C29 C 0.4601(4) 0.1661(2) 0.74632(10) 0.0675(17) Uani 1 1 d . . .
H29 H 0.5413 0.1523 0.7467 0.081 Uiso 1 1 calc R . .
C30 C 0.4013(4) 0.1729(2) 0.77267(11) 0.0626(17) Uani 1 1 d . . .
H30 H 0.4445 0.1635 0.7906 0.075 Uiso 1 1 calc R . .
C31 C 0.4582(4) 0.17501(17) 0.69113(10) 0.0399(14) Uani 1 1 d . . .
O32 O 0.4033(3) 0.18211(13) 0.66791(6) 0.0512(10) Uani 1 1 d . . .
O33 O 0.5767(3) 0.16140(13) 0.69503(7) 0.0576(10) Uani 1 1 d . . .
H33 H 0.6076 0.1632 0.6759 0.069 Uiso 1 1 d R . .
C34 C 0.2375(4) 0.44313(19) 0.86934(10) 0.0495(15) Uani 1 1 d . . .
C35 C 0.1579(4) 0.49391(18) 0.87240(10) 0.0466(15) Uani 1 1 d . . .
H35 H 0.0736 0.4872 0.8732 0.056 Uiso 1 1 calc R . .
C36 C 0.2038(4) 0.55312(17) 0.87427(10) 0.0490(15) Uani 1 1 d . . .
H36 H 0.1511 0.5863 0.8769 0.059 Uiso 1 1 calc R . .
C37 C 0.3279(4) 0.56329(17) 0.87221(9) 0.0384(13) Uani 1 1 d . . .
C38 C 0.4066(4) 0.51381(18) 0.86829(10) 0.0527(15) Uani 1 1 d . . .
H38 H 0.4895 0.5214 0.8659 0.063 Uiso 1 1 calc R . .
C39 C 0.3653(4) 0.45512(19) 0.86790(10) 0.0566(16) Uani 1 1 d . . .
H39 H 0.4205 0.4224 0.8667 0.068 Uiso 1 1 calc R . .
C40 C 0.3771(4) 0.62867(19) 0.87316(9) 0.0479(15) Uani 1 1 d . . .
O41 O 0.4782(3) 0.63974(12) 0.86238(6) 0.0474(9) Uani 1 1 d . . .
O42 O 0.3194(2) 0.66996(11) 0.88735(6) 0.0400(8) Uani 1 1 d . . .
C43 C -0.0831(4) 0.25717(19) 0.96511(9) 0.0464(14) Uani 1 1 d . . .
C44 C -0.0410(4) 0.2161(2) 0.98834(10) 0.0500(15) Uani 1 1 d . . .
H44 H 0.0133 0.1842 0.9845 0.060 Uiso 1 1 calc R . .
C45 C -0.0809(4) 0.22345(18) 1.01674(10) 0.0532(15) Uani 1 1 d . . .
H45 H -0.0560 0.1957 1.0317 0.064 Uiso 1 1 calc R . .
C46 C -0.1580(4) 0.27241(18) 1.02250(9) 0.0489(15) Uani 1 1 d . . .
C47 C -0.1954(4) 0.31324(19) 0.99992(10) 0.0545(15) Uani 1 1 d . . .
H47 H -0.2455 0.3467 1.0040 0.065 Uiso 1 1 calc R . .
C48 C -0.1598(4) 0.3053(2) 0.97175(10) 0.0574(16) Uani 1 1 d . . .
H48 H -0.1877 0.3326 0.9569 0.069 Uiso 1 1 calc R . .
C49 C -0.1943(4) 0.28185(19) 1.05339(9) 0.0452(14) Uani 1 1 d . . .
O50 O -0.1642(3) 0.24716(13) 1.07348(7) 0.0570(10) Uani 1 1 d . . .
O51 O -0.2635(3) 0.33339(13) 1.05677(6) 0.0621(10) Uani 1 1 d . . .
H51 H -0.2838 0.3321 1.0769 0.075 Uiso 1 1 d R . .
C52 C -0.0370(4) 0.00732(18) 0.86904(10) 0.0435(14) Uani 1 1 d . . .
C53 C 0.0418(5) -0.03892(19) 0.87805(14) 0.092(2) Uani 1 1 d . . .
H53 H 0.1221 -0.0294 0.8850 0.110 Uiso 1 1 calc R . .
C54 C 0.0035(5) -0.1001(2) 0.87700(14) 0.091(2) Uani 1 1 d . . .
H54 H 0.0603 -0.1307 0.8828 0.109 Uiso 1 1 calc R . .
C55 C -0.1097(4) -0.11718(18) 0.86812(9) 0.0392(13) Uani 1 1 d . . .
C56 C -0.1912(5) -0.07218(19) 0.86042(13) 0.075(2) Uani 1 1 d . . .
H56 H -0.2731 -0.0820 0.8551 0.090 Uiso 1 1 calc R . .
C57 C -0.1519(5) -0.0105(2) 0.86055(14) 0.096(2) Uani 1 1 d . . .
H57 H -0.2087 0.0198 0.8544 0.115 Uiso 1 1 calc R . .
C58 C -0.1606(4) -0.18146(16) 0.86602(9) 0.0376(13) Uani 1 1 d . . .
O59 O -0.2672(3) -0.19296(12) 0.86370(7) 0.0582(11) Uani 1 1 d . . .
O60 O -0.0741(3) -0.22320(12) 0.86716(7) 0.0597(11) Uani 1 1 d . . .
H60 H -0.1085 -0.2634 0.8643 0.072 Uiso 1 1 d R . .
Zn61 Zn 0.09839(5) 0.22489(2) 0.869457(12) 0.05216(18) Uani 1 1 d . . .
O62 O 0.2759(3) 0.19497(16) 0.89612(8) 0.0866(14) Uani 1 1 d . . .
N63 N 0.6223(3) 0.29752(16) 0.91480(8) 0.0469(11) Uani 1 1 d . . .
N64 N 0.5554(3) 0.16773(14) 0.91560(8) 0.0488(12) Uani 1 1 d . . .
N65 N 0.6493(3) 0.15157(14) 0.85786(8) 0.0492(12) Uani 1 1 d . . .
N66 N 0.7379(3) 0.27724(14) 0.85966(7) 0.0450(11) Uani 1 1 d . . .
C67 C 0.7736(4) 0.33790(19) 0.86483(9) 0.0435(14) Uani 1 1 d . . .
C68 C 0.7345(4) 0.37506(17) 0.88739(9) 0.0410(14) Uani 1 1 d . . .
C69 C 0.6598(4) 0.35766(16) 0.90960(9) 0.0365(13) Uani 1 1 d . . .
C70 C 0.6095(4) 0.39589(18) 0.93133(10) 0.0502(15) Uani 1 1 d . . .
H70 H 0.6180 0.4388 0.9324 0.060 Uiso 1 1 calc R . .
C71 C 0.5484(4) 0.36177(19) 0.94999(11) 0.0603(16) Uani 1 1 d . . .
H71 H 0.5096 0.3755 0.9665 0.072 Uiso 1 1 calc R . .
C72 C 0.5551(4) 0.29829(19) 0.93901(10) 0.0438(14) Uani 1 1 d . . .
C73 C 0.5076(4) 0.2444(2) 0.95288(10) 0.0479(15) Uani 1 1 d . . .
C74 C 0.5118(5) 0.18399(18) 0.94233(10) 0.0540(16) Uani 1 1 d . . .
C75 C 0.4558(5) 0.13234(19) 0.95585(10) 0.0684(17) Uani 1 1 d . . .
H75 H 0.4196 0.1323 0.9739 0.082 Uiso 1 1 calc R . .
C76 C 0.4658(4) 0.08182(19) 0.93682(9) 0.0512(15) Uani 1 1 d . . .
H76 H 0.4390 0.0415 0.9398 0.061 Uiso 1 1 calc R . .
C77 C 0.5262(4) 0.10521(19) 0.91166(11) 0.0581(16) Uani 1 1 d . . .
C78 C 0.5354(4) 0.07331(18) 0.88517(10) 0.0469(14) Uani 1 1 d . . .
C79 C 0.5894(4) 0.09521(19) 0.85965(10) 0.0496(15) Uani 1 1 d . . .
C80 C 0.5889(4) 0.0635(2) 0.83152(9) 0.0506(15) Uani 1 1 d . . .
H80 H 0.5501 0.0260 0.8268 0.061 Uiso 1 1 calc R . .
C81 C 0.6537(4) 0.09751(17) 0.81366(10) 0.0511(15) Uani 1 1 d . . .
H81 H 0.6719 0.0876 0.7944 0.061 Uiso 1 1 calc R . .
C82 C 0.6909(4) 0.15307(17) 0.82995(9) 0.0371(13) Uani 1 1 d . . .
C83 C 0.7619(4) 0.20053(19) 0.81987(9) 0.0411(13) Uani 1 1 d . . .
C84 C 0.7892(4) 0.25864(18) 0.83460(10) 0.0453(14) Uani 1 1 d . . .
C85 C 0.8681(4) 0.30697(18) 0.82403(10) 0.0470(14) Uani 1 1 d . . .
H85 H 0.9160 0.3050 0.8077 0.056 Uiso 1 1 calc R . .
C86 C 0.8581(4) 0.35485(19) 0.84244(9) 0.0432(12) Uiso 1 1 d . . .
H86 H 0.8983 0.3927 0.8412 0.052 Uiso 1 1 calc R . .
C87 C 0.7689(4) 0.44244(17) 0.88641(9) 0.0353(13) Uani 1 1 d . . .
C88 C 0.7343(4) 0.47822(17) 0.86145(10) 0.0471(15) Uani 1 1 d . . .
H88 H 0.6880 0.4602 0.8456 0.056 Uiso 1 1 calc R . .
C89 C 0.7674(4) 0.53971(18) 0.85979(9) 0.0421(14) Uani 1 1 d . . .
H89 H 0.7402 0.5632 0.8434 0.051 Uiso 1 1 calc R . .
C90 C 0.8402(4) 0.56650(17) 0.88225(9) 0.0356(13) Uani 1 1 d . . .
C91 C 0.8770(4) 0.53241(18) 0.90729(9) 0.0454(14) Uani 1 1 d . . .
H91 H 0.9249 0.5506 0.9228 0.055 Uiso 1 1 calc R . .
C92 C 0.8411(4) 0.47013(18) 0.90902(10) 0.0460(15) Uani 1 1 d . . .
H92 H 0.8664 0.4470 0.9257 0.055 Uiso 1 1 calc R . .
C93 C 0.8841(4) 0.6334(2) 0.88025(9) 0.0453(14) Uani 1 1 d . . .
O94 O 0.8340(2) 0.66620(11) 0.85960(6) 0.0402(9) Uani 1 1 d . . .
O95 O 0.9690(3) 0.65304(12) 0.89812(6) 0.0475(9) Uani 1 1 d . . .
C96 C 0.4413(4) 0.25667(18) 0.98060(9) 0.0452(14) Uani 1 1 d . . .
C97 C 0.5001(4) 0.2468(2) 1.00793(10) 0.0599(16) Uani 1 1 d . . .
H97 H 0.5817 0.2336 1.0097 0.072 Uiso 1 1 calc R . .
C98 C 0.4354(4) 0.2571(2) 1.03327(11) 0.0608(17) Uani 1 1 d . . .
H98 H 0.4739 0.2496 1.0519 0.073 Uiso 1 1 calc R . .
C99 C 0.3146(4) 0.27820(19) 1.03087(9) 0.0448(14) Uani 1 1 d . . .
C100 C 0.2578(4) 0.2886(2) 1.00294(10) 0.0617(17) Uani 1 1 d . . .
H100 H 0.1771 0.3031 1.0009 0.074 Uiso 1 1 calc R . .
C101 C 0.3224(4) 0.2770(2) 0.97806(11) 0.0620(17) Uani 1 1 d . . .
H101 H 0.2837 0.2833 0.9593 0.074 Uiso 1 1 calc R . .
C102 C 0.2513(4) 0.2919(2) 1.05840(10) 0.0513(15) Uani 1 1 d . . .
O103 O 0.2988(3) 0.29124(15) 1.08271(6) 0.0642(11) Uani 1 1 d . . .
O104 O 0.1319(3) 0.30981(14) 1.05252(7) 0.0678(11) Uani 1 1 d . . .
H104 H 0.0967 0.3233 1.0702 0.081 Uiso 1 1 d R . .
C105 C 0.4890(4) 0.00646(18) 0.88367(10) 0.0447(14) Uani 1 1 d . . .
C106 C 0.5533(4) -0.03989(19) 0.89854(10) 0.0556(16) Uani 1 1 d . . .
H106 H 0.6240 -0.0302 0.9104 0.067 Uiso 1 1 calc R . .
C107 C 0.5136(4) -0.1030(2) 0.89608(10) 0.0579(14) Uiso 1 1 d . . .
H107 H 0.5582 -0.1347 0.9058 0.070 Uiso 1 1 calc R . .
C108 C 0.4097(4) -0.11484(18) 0.87934(10) 0.0441(14) Uani 1 1 d . . .
C109 C 0.3420(5) -0.06955(18) 0.86348(12) 0.0664(19) Uani 1 1 d . . .
H109 H 0.2714 -0.0795 0.8516 0.080 Uiso 1 1 calc R . .
C110 C 0.3840(4) -0.0092(2) 0.86605(12) 0.0690(19) Uani 1 1 d . . .
H110 H 0.3405 0.0220 0.8556 0.083 Uiso 1 1 calc R . .
C111 C 0.3595(4) -0.18199(19) 0.87618(10) 0.0484(15) Uani 1 1 d . . .
O112 O 0.4358(3) -0.22394(12) 0.88769(6) 0.0454(9) Uani 1 1 d . . .
H112 H 0.3930 -0.2624 0.8876 0.055 Uiso 1 1 d R . .
O113 O 0.2562(3) -0.19171(12) 0.86493(7) 0.0526(10) Uani 1 1 d . . .
C114 C 0.8109(4) 0.19325(18) 0.78947(9) 0.0392(13) Uani 1 1 d . . .
C115 C 0.7739(4) 0.23688(17) 0.76735(9) 0.0426(14) Uani 1 1 d . . .
H115 H 0.7268 0.2711 0.7720 0.051 Uiso 1 1 calc R . .
C116 C 0.8089(4) 0.22806(18) 0.73855(9) 0.0429(14) Uani 1 1 d . . .
H116 H 0.7857 0.2568 0.7239 0.051 Uiso 1 1 calc R . .
C117 C 0.8771(4) 0.17741(18) 0.73165(9) 0.0422(13) Uani 1 1 d . . .
C118 C 0.9133(4) 0.13420(19) 0.75369(10) 0.0471(15) Uani 1 1 d . . .
H118 H 0.9618 0.1004 0.7492 0.057 Uiso 1 1 calc R . .
C119 C 0.8766(4) 0.14219(19) 0.78189(10) 0.0485(15) Uani 1 1 d . . .
H119 H 0.8968 0.1122 0.7962 0.058 Uiso 1 1 calc R . .
C120 C 0.9090(4) 0.1696(2) 0.70035(10) 0.0524(16) Uani 1 1 d . . .
O121 O 0.8836(3) 0.20894(14) 0.68173(7) 0.0708(11) Uani 1 1 d . . .
O122 O 0.9693(3) 0.11821(12) 0.69395(6) 0.0513(10) Uani 1 1 d . . .
H122 H 0.9880 0.1261 0.6740 0.062 Uiso 1 1 d R . .
ZN123 Zn 0.63163(5) 0.22471(2) 0.885532(12) 0.05261(18) Uani 1 1 d . . .
O124 O 0.4514(3) 0.25609(17) 0.86091(9) 0.0884(14) Uani 1 1 d . . .
NA125 Na -0.12678(15) 0.21613(7) 0.63108(4) 0.0452(5) Uani 1 1 d . . .
NA126 Na 0.12328(15) 0.72647(7) 0.87765(4) 0.0457(5) Uani 1 1 d . . .

loop_
_atom_site_aniso_label
_atom_site_aniso_U_11
_atom_site_aniso_U_22
_atom_site_aniso_U_33
_atom_site_aniso_U_23
_atom_site_aniso_U_13
_atom_site_aniso_U_12
N1 0.050(2) 0.0241(19) 0.073(3) -0.0158(18) 0.0346(19) -0.0138(18)
N2 0.055(2) 0.032(2) 0.044(2) -0.0057(17) 0.0162(19) -0.0046(18)
N3 0.062(2) 0.027(2) 0.053(2) -0.0023(17) 0.0313(19) -0.0044(19)
N4 0.054(2) 0.028(2) 0.057(2) -0.0030(17) 0.0334(19) -0.0048(18)
C5 0.055(3) 0.021(2) 0.048(3) -0.010(2) 0.010(2) -0.017(2)
C6 0.041(3) 0.031(2) 0.045(3) -0.009(2) 0.015(2) 0.002(2)
C7 0.064(3) 0.029(3) 0.058(3) -0.007(2) 0.030(2) -0.012(2)
C8 0.101(3) 0.028(3) 0.068(3) -0.011(2) 0.062(3) -0.016(3)
C9 0.076(3) 0.037(3) 0.078(4) -0.008(3) 0.030(3) -0.017(3)
C10 0.075(3) 0.020(2) 0.065(3) -0.012(2) 0.042(2) -0.024(2)
C11 0.054(3) 0.005(2) 0.064(3) 0.001(2) 0.020(2) -0.004(2)
C12 0.059(3) 0.014(2) 0.064(3) -0.009(2) 0.019(3) -0.004(2)
C13 0.070(3) 0.024(2) 0.052(3) -0.007(2) 0.019(3) -0.012(2)
C14 0.075(3) 0.023(2) 0.031(2) -0.012(2) 0.014(2) -0.004(2)
C15 0.050(3) 0.034(3) 0.053(3) -0.005(2) 0.019(2) 0.001(2)
C16 0.042(3) 0.037(3) 0.046(3) -0.004(2) 0.017(2) 0.003(2)
C17 0.084(3) 0.013(2) 0.059(3) -0.006(2) 0.037(3) -0.001(2)
C18 0.076(3) 0.032(3) 0.061(3) -0.018(2) 0.030(3) -0.011(3)
C19 0.050(3) 0.028(3) 0.068(3) -0.005(2) 0.025(2) -0.026(2)
C20 0.063(3) 0.009(2) 0.051(3) -0.0058(19) 0.024(2) -0.008(2)
C21 0.028(2) 0.037(3) 0.064(3) -0.005(2) 0.019(2) -0.014(2)
C22 0.050(3) 0.020(2) 0.054(3) -0.003(2) 0.009(2) -0.005(2)
C23 0.054(3) 0.030(2) 0.051(3) -0.015(2) 0.017(2) -0.011(2)
C24 0.052(3) 0.038(3) 0.047(3) -0.004(2) 0.017(2) -0.001(2)
C25 0.040(3) 0.043(3) 0.044(3) 0.004(2) 0.007(2) -0.011(2)
C26 0.041(3) 0.042(3) 0.075(3) 0.000(3) 0.024(3) 0.008(2)
C27 0.046(3) 0.056(3) 0.057(3) 0.003(3) 0.025(2) 0.006(2)
C28 0.042(3) 0.037(3) 0.049(3) -0.002(2) 0.019(2) -0.008(2)
C29 0.054(3) 0.091(4) 0.061(3) -0.004(3) 0.035(3) 0.010(3)
C30 0.056(3) 0.064(3) 0.067(4) 0.001(3) 0.008(3) 0.028(3)
C31 0.043(3) 0.020(2) 0.057(3) 0.003(2) 0.011(2) 0.009(2)
O32 0.0567(19) 0.0562(19) 0.0419(18) 0.0019(16) 0.0112(16) 0.0044(17)
O33 0.062(2) 0.060(2) 0.053(2) -0.0021(16) 0.0201(17) 0.0163(17)
C34 0.060(3) 0.035(3) 0.056(3) -0.008(2) 0.024(2) -0.013(2)
C35 0.036(3) 0.039(3) 0.068(3) -0.012(2) 0.023(2) 0.006(2)
C36 0.058(3) 0.010(2) 0.081(3) -0.014(2) 0.030(3) -0.017(2)
C37 0.055(3) 0.022(2) 0.041(3) -0.009(2) 0.021(2) -0.017(2)
C38 0.055(3) 0.036(3) 0.073(3) -0.019(2) 0.045(2) -0.010(2)
C39 0.051(3) 0.025(3) 0.097(4) -0.021(3) 0.033(3) -0.006(2)
C40 0.055(3) 0.045(3) 0.045(3) 0.005(2) 0.014(2) -0.011(2)
O41 0.0563(19) 0.0442(18) 0.0445(18) -0.0086(15) 0.0240(16) -0.0166(16)
O42 0.0558(17) 0.0216(15) 0.0460(17) -0.0086(13) 0.0283(14) -0.0068(14)
C43 0.061(3) 0.038(3) 0.043(3) -0.017(2) 0.023(2) -0.015(2)
C44 0.046(3) 0.049(3) 0.056(3) -0.007(2) 0.016(2) -0.002(2)
C45 0.079(3) 0.023(2) 0.060(3) -0.009(2) 0.027(3) 0.002(3)
C46 0.091(3) 0.034(3) 0.023(2) 0.012(2) 0.009(2) -0.015(3)
C47 0.061(3) 0.041(3) 0.063(3) -0.017(2) 0.024(3) -0.006(3)
C48 0.073(3) 0.038(3) 0.063(3) -0.010(3) 0.025(3) 0.004(3)
C49 0.048(3) 0.045(3) 0.044(3) -0.008(2) 0.015(2) -0.020(2)
O50 0.085(2) 0.0398(18) 0.048(2) -0.0059(16) 0.0234(18) -0.0048(18)
O51 0.090(2) 0.058(2) 0.0419(19) -0.0047(16) 0.0308(17) 0.0200(19)
C52 0.047(3) 0.023(2) 0.062(3) -0.008(2) 0.021(2) -0.024(2)
C53 0.064(4) 0.011(3) 0.195(7) -0.011(3) -0.017(4) -0.010(3)
C54 0.050(3) 0.040(3) 0.179(6) 0.012(4) -0.028(4) -0.006(3)
C55 0.035(2) 0.031(3) 0.054(3) 0.006(2) 0.023(2) 0.006(2)
C56 0.051(3) 0.034(3) 0.138(5) 0.007(3) -0.020(3) -0.029(3)
C57 0.081(4) 0.041(3) 0.158(6) 0.028(3) -0.046(4) -0.021(3)
C58 0.047(3) 0.008(2) 0.061(3) -0.005(2) 0.027(2) -0.009(2)
O59 0.0470(19) 0.0285(17) 0.101(3) -0.0079(17) 0.0220(18) -0.0195(15)
O60 0.062(2) 0.0157(16) 0.104(3) -0.0041(16) 0.0236(19) -0.0104(16)
Zn61 0.0730(4) 0.0302(3) 0.0575(3) -0.0095(3) 0.0355(3) -0.0125(3)
O62 0.072(2) 0.086(3) 0.101(3) -0.007(2) 0.009(2) 0.010(2)
N63 0.033(2) 0.054(2) 0.057(2) 0.0004(19) 0.0275(18) -0.0046(18)
N64 0.076(3) 0.023(2) 0.049(2) -0.0015(18) 0.019(2) -0.011(2)
N65 0.073(2) 0.022(2) 0.056(2) -0.0012(18) 0.035(2) -0.0069(19)
N66 0.060(2) 0.032(2) 0.046(2) -0.0062(18) 0.0295(19) -0.0035(19)
C67 0.061(3) 0.041(3) 0.032(2) 0.001(2) 0.030(2) -0.003(2)
C68 0.064(3) 0.021(2) 0.039(3) 0.001(2) 0.018(2) -0.018(2)
C69 0.048(3) 0.005(2) 0.059(3) -0.003(2) 0.019(2) -0.015(2)
C70 0.056(3) 0.015(2) 0.084(3) -0.013(2) 0.044(2) -0.018(2)
C71 0.068(3) 0.037(3) 0.080(3) -0.027(3) 0.039(3) -0.017(3)
C72 0.033(2) 0.040(3) 0.061(3) -0.013(2) 0.025(2) -0.009(2)
C73 0.051(3) 0.053(3) 0.041(3) 0.003(2) 0.015(2) -0.009(3)
C74 0.099(4) 0.011(2) 0.055(3) -0.005(2) 0.026(3) -0.010(3)
C75 0.117(4) 0.031(3) 0.064(3) 0.003(2) 0.055(3) -0.024(3)
C76 0.084(3) 0.031(3) 0.042(3) 0.003(2) 0.031(3) -0.015(3)
C77 0.078(3) 0.031(3) 0.071(3) -0.005(2) 0.042(3) 0.000(3)
C78 0.072(3) 0.022(2) 0.051(3) -0.014(2) 0.035(2) -0.021(2)
C79 0.054(3) 0.039(3) 0.059(3) 0.001(2) 0.029(2) 0.002(2)
C80 0.063(3) 0.059(3) 0.030(3) 0.005(2) 0.006(2) 0.005(3)
C81 0.086(3) 0.025(3) 0.045(3) -0.005(2) 0.023(3) -0.006(3)
C82 0.041(3) 0.025(2) 0.047(3) 0.002(2) 0.014(2) 0.005(2)
C83 0.051(3) 0.038(3) 0.037(3) -0.001(2) 0.024(2) 0.007(2)
C84 0.059(3) 0.032(3) 0.046(3) -0.011(2) 0.015(2) -0.007(2)
C85 0.054(3) 0.030(3) 0.061(3) -0.004(2) 0.035(2) -0.012(2)
C87 0.032(2) 0.033(3) 0.043(3) -0.001(2) 0.017(2) -0.003(2)
C88 0.065(3) 0.027(3) 0.051(3) -0.016(2) 0.023(3) -0.003(2)
C89 0.058(3) 0.029(3) 0.041(3) 0.005(2) 0.012(2) -0.001(2)
C90 0.048(3) 0.023(2) 0.040(2) -0.0056(19) 0.032(2) -0.008(2)
C91 0.058(3) 0.037(3) 0.044(3) -0.012(2) 0.020(2) 0.000(2)
C92 0.054(3) 0.034(3) 0.051(3) 0.007(2) 0.014(2) -0.003(2)
C93 0.038(3) 0.057(3) 0.044(3) 0.011(2) 0.027(2) -0.003(2)
O94 0.0473(17) 0.0227(15) 0.0534(18) -0.0015(14) 0.0236(15) -0.0079(14)
O95 0.0537(19) 0.0379(17) 0.0533(19) -0.0193(15) 0.0225(16) -0.0135(15)
C96 0.069(3) 0.035(3) 0.035(3) -0.002(2) 0.026(2) -0.004(2)
C97 0.061(3) 0.068(3) 0.055(3) -0.007(3) 0.041(2) 0.007(3)
C98 0.039(3) 0.088(4) 0.055(3) 0.008(3) 0.002(3) -0.006(3)
C99 0.055(3) 0.046(3) 0.035(3) -0.008(2) 0.015(2) -0.008(2)
C100 0.044(3) 0.082(4) 0.063(3) -0.001(3) 0.026(3) -0.001(3)
C101 0.057(3) 0.079(4) 0.053(3) -0.004(3) 0.023(3) -0.003(3)
C102 0.055(3) 0.057(3) 0.045(3) -0.002(2) 0.024(2) 0.003(3)
O103 0.067(2) 0.092(2) 0.0350(19) -0.0111(18) 0.0130(17) 0.0119(19)
O104 0.068(2) 0.087(2) 0.053(2) -0.0204(18) 0.0350(17) 0.002(2)
C105 0.060(3) 0.032(3) 0.043(3) -0.001(2) 0.014(2) 0.015(2)
C106 0.070(3) 0.041(3) 0.057(3) 0.002(2) 0.009(3) -0.016(3)
C108 0.038(3) 0.030(3) 0.067(3) 0.003(2) 0.017(2) 0.010(2)
C109 0.068(4) 0.016(3) 0.114(5) 0.002(3) -0.001(3) 0.000(3)
C110 0.062(4) 0.053(3) 0.093(4) 0.023(3) 0.008(3) 0.010(3)
C111 0.040(3) 0.045(3) 0.061(3) 0.012(2) 0.008(2) -0.001(2)
O112 0.0519(18) 0.0241(16) 0.061(2) 0.0018(15) 0.0124(16) -0.0025(15)
O113 0.054(2) 0.0365(18) 0.069(2) 0.0019(16) 0.0151(18) -0.0085(16)
C114 0.045(3) 0.025(2) 0.050(3) -0.002(2) 0.017(2) -0.007(2)
C115 0.064(3) 0.018(2) 0.049(3) -0.013(2) 0.025(2) -0.005(2)
C116 0.053(3) 0.033(3) 0.044(3) 0.005(2) 0.007(2) -0.008(2)
C117 0.049(3) 0.034(3) 0.046(3) -0.001(2) 0.027(2) 0.000(2)
C118 0.056(3) 0.033(3) 0.054(3) 0.006(2) 0.015(3) -0.002(2)
C119 0.066(3) 0.040(3) 0.042(3) 0.011(2) 0.017(3) 0.005(3)
C120 0.055(3) 0.068(3) 0.035(3) 0.005(2) 0.004(2) -0.008(3)
O121 0.100(2) 0.079(2) 0.0359(18) 0.0000(17) 0.0270(18) 0.039(2)
O122 0.073(2) 0.0338(17) 0.0505(19) 0.0030(15) 0.0309(16) 0.0234(16)
ZN123 0.0749(4) 0.0304(3) 0.0566(3) -0.0073(3) 0.0350(3) -0.0115(3)
O124 0.069(2) 0.101(3) 0.095(3) -0.003(2) 0.010(2) 0.000(2)
NA125 0.0555(11) 0.0309(10) 0.0517(11) 0.0072(8) 0.0230(9) 0.0133(9)
NA126 0.0558(11) 0.0338(10) 0.0494(11) -0.0057(8) 0.0178(9) -0.0098(9)

loop_
_geom_bond_atom_site_label_1
_geom_bond_atom_site_label_2
_geom_bond_distance
_geom_bond_site_symmetry_2
_geom_bond_publ_flag
N1 C10 1.363(5) . ?
N1 C7 1.374(5) . ?
N1 Zn61 2.050(3) . ?
N2 C15 1.363(5) . ?
N2 C12 1.372(5) . ?
N2 Zn61 2.044(3) . ?
N3 C17 1.353(5) . ?
N3 C20 1.385(5) . ?
N3 Zn61 2.049(3) . ?
N4 C5 1.337(5) . ?
N4 C22 1.378(5) . ?
N4 Zn61 2.052(3) . ?
C5 C6 1.395(5) . ?
C5 C24 1.428(5) . ?
C6 C7 1.404(5) . ?
C6 C25 1.524(6) . ?
C7 C8 1.404(6) . ?
C8 C9 1.335(6) . ?
C8 H8 0.9300 . ?
C9 C10 1.427(6) . ?
C9 H9 0.9300 . ?
C10 C11 1.403(6) . ?
C11 C12 1.395(6) . ?
C11 C34 1.515(5) . ?
C12 C13 1.434(6) . ?
C13 C14 1.331(6) . ?
C13 H13 0.9300 . ?
C14 C15 1.447(5) . ?
C14 H14 0.9300 . ?
C15 C16 1.419(6) . ?
C16 C17 1.392(5) . ?
C16 C43 1.482(6) . ?
C17 C18 1.435(6) . ?
C18 C19 1.341(6) . ?
C18 H18 0.9300 . ?
C19 C20 1.436(6) . ?
C19 H19 0.9300 . ?
C20 C21 1.398(6) . ?
C21 C22 1.420(6) . ?
C21 C52 1.465(5) . ?
C22 C23 1.443(6) . ?
C23 C24 1.354(6) . ?
C23 H23 0.9300 . ?
C24 H24 0.9300 . ?
C25 C30 1.369(6) . ?
C25 C26 1.386(6) . ?
C26 C27 1.403(6) . ?
C26 H26 0.9300 . ?
C27 C28 1.349(6) . ?
C27 H27 0.9300 . ?
C28 C29 1.384(6) . ?
C28 C31 1.500(6) . ?
C29 C30 1.396(6) . ?
C29 H29 0.9300 . ?
C30 H30 0.9300 . ?
C31 O32 1.181(5) . ?
C31 O33 1.321(5) . ?
O32 NA126 2.270(3) 2_546 ?
O33 H33 0.9506 . ?
C34 C35 1.408(6) . ?
C34 C39 1.419(6) . ?
C35 C36 1.371(5) . ?
C35 H35 0.9300 . ?
C36 C37 1.375(6) . ?
C36 H36 0.9300 . ?
C37 C38 1.386(5) . ?
C37 C40 1.507(5) . ?
C38 C39 1.342(5) . ?
C38 H38 0.9300 . ?
C39 H39 0.9300 . ?
C40 O41 1.253(5) . ?
C40 O42 1.285(5) . ?
O41 NA125 2.311(3) 2_556 ?
O42 NA126 2.468(3) . ?
C43 C48 1.376(6) . ?
C43 C44 1.424(6) . ?
C44 C45 1.390(6) . ?
C44 H44 0.9300 . ?
C45 C46 1.383(6) . ?
C45 H45 0.9300 . ?
C46 C47 1.387(6) . ?
C46 C49 1.489(6) . ?
C47 C48 1.365(6) . ?
C47 H47 0.9300 . ?
C48 H48 0.9300 . ?
C49 O50 1.204(5) . ?
C49 O51 1.356(5) . ?
O50 NA126 2.294(3) 3_567 ?
O51 H51 0.9481 . ?
C52 C57 1.337(6) . ?
C52 C53 1.358(6) . ?
C53 C54 1.382(6) . ?
C53 H53 0.9300 . ?
C54 C55 1.320(6) . ?
C54 H54 0.9300 . ?
C55 C56 1.344(6) . ?
C55 C58 1.493(5) . ?
C56 C57 1.396(6) . ?
C56 H56 0.9300 . ?
C57 H57 0.9300 . ?
C58 O59 1.182(4) . ?
C58 O60 1.299(4) . ?
O59 NA125 2.294(3) 2_446 ?
O60 NA126 2.422(3) 1_545 ?
O60 H60 0.9496 . ?
Zn61 O62 2.296(4) . ?
N63 C72 1.355(5) . ?
N63 C69 1.384(5) . ?
N63 ZN123 2.059(3) . ?
N64 C74 1.372(6) . ?
N64 C77 1.394(5) . ?
N64 ZN123 2.047(3) . ?
N65 C82 1.368(5) . ?
N65 C79 1.384(5) . ?
N65 ZN123 2.029(3) . ?
N66 C84 1.356(5) . ?
N66 C67 1.380(5) . ?
N66 ZN123 2.040(3) . ?
C67 C68 1.385(6) . ?
C67 C86 1.457(6) . ?
C68 C69 1.384(6) . ?
C68 C87 1.501(5) . ?
C69 C70 1.419(6) . ?
C70 C71 1.329(6) . ?
C70 H70 0.9300 . ?
C71 C72 1.459(6) . ?
C71 H71 0.9300 . ?
C72 C73 1.432(6) . ?
C73 C74 1.389(6) . ?
C73 C96 1.510(6) . ?
C74 C75 1.426(6) . ?
C75 C76 1.396(6) . ?
C75 H75 0.9300 . ?
C76 C77 1.441(6) . ?
C76 H76 0.9300 . ?
C77 C78 1.389(6) . ?
C78 C79 1.410(6) . ?
C78 C105 1.527(6) . ?
C79 C80 1.442(6) . ?
C80 C81 1.327(6) . ?
C80 H80 0.9300 . ?
C81 C82 1.449(5) . ?
C81 H81 0.9300 . ?
C82 C83 1.378(5) . ?
C83 C84 1.440(6) . ?
C83 C114 1.514(6) . ?
C84 C85 1.451(6) . ?
C85 C86 1.335(6) . ?
C85 H85 0.9300 . ?
C86 H86 0.9300 . ?
C87 C92 1.381(6) . ?
C87 C88 1.397(6) . ?
C88 C89 1.377(5) . ?
C88 H88 0.9300 . ?
C89 C90 1.372(5) . ?
C89 H89 0.9300 . ?
C90 C91 1.385(5) . ?
C90 C93 1.523(6) . ?
C91 C92 1.402(5) . ?
C91 H91 0.9300 . ?
C92 H92 0.9300 . ?
C93 O95 1.258(5) . ?
C93 O94 1.264(5) . ?
O94 NA125 2.555(3) 2_556 ?
O95 NA126 2.526(3) 1_655 ?
C96 C101 1.362(6) . ?
C96 C97 1.368(6) . ?
C97 C98 1.400(6) . ?
C97 H97 0.9300 . ?
C98 C99 1.386(6) . ?
C98 H98 0.9300 . ?
C99 C100 1.385(6) . ?
C99 C102 1.491(6) . ?
C100 C101 1.386(6) . ?
C100 H100 0.9300 . ?
C101 H101 0.9300 . ?
C102 O103 1.181(5) . ?
C102 O104 1.362(5) . ?
O103 NA125 2.283(3) 4_666 ?
O104 H104 0.9518 . ?
C105 C106 1.370(6) . ?
C105 C110 1.388(6) . ?
C106 C107 1.430(6) . ?
C106 H106 0.9300 . ?
C107 C108 1.340(6) . ?
C107 H107 0.9300 . ?
C108 C109 1.392(6) . ?
C108 C111 1.550(6) . ?
C109 C110 1.382(6) . ?
C109 H109 0.9300 . ?
C110 H110 0.9300 . ?
C111 O113 1.218(5) . ?
C111 O112 1.310(5) . ?
O112 NA125 2.633(3) 2_546 ?
O112 H112 0.9503 . ?
O113 NA126 2.375(3) 1_545 ?
C114 C119 1.368(6) . ?
C114 C115 1.411(6) . ?
C115 C116 1.393(6) . ?
C115 H115 0.9300 . ?
C116 C117 1.368(5) . ?
C116 H116 0.9300 . ?
C117 C118 1.400(6) . ?
C117 C120 1.488(6) . ?
C118 C119 1.371(6) . ?
C118 H118 0.9300 . ?
C119 H119 0.9300 . ?
C120 O121 1.213(5) . ?
C120 O122 1.329(5) . ?
O121 NA125 2.288(3) 1_655 ?
O122 H122 0.9500 . ?
ZN123 O124 2.288(4) . ?
NA125 O103 2.284(3) 4_565 ?
NA125 O121 2.288(3) 1_455 ?
NA125 O59 2.294(3) 2_456 ?
NA125 O41 2.311(3) 2_546 ?
NA125 O94 2.555(3) 2_546 ?
NA125 O112 2.633(3) 2_556 ?
NA126 O32 2.270(3) 2_556 ?
NA126 O50 2.294(3) 3_567 ?
NA126 O113 2.375(3) 1_565 ?
NA126 O60 2.422(3) 1_565 ?
NA126 O95 2.526(3) 1_455 ?
